data_2210676
loop_
_publ_author_name
'Diao, Chun-Hua'
'Jing, Zuo-Liang'

_publ_section_title
(<i>E</i>)-4-{4-[2-(2,4-Dinitrophenoxy)ethoxy]-3-methoxybenzylideneamino}-1,5-dimethyl-2-phenyl-1<i>H</i>-pyrazol-3(2<i>H</i>)-one
_journal_coeditor_code IS2076
_journal_issue 10
_journal_name_full 'Acta Crystallographica Section E'
_journal_page_first o4599
_journal_page_last o4600
_journal_paper_doi 10.1107/S1600536806037810
_journal_volume 62
_journal_year 2006
_chemical_formula_iupac 'C27 H25 N5 O8'
_chemical_formula_moiety 'C27 H25 N5 O8'
_chemical_formula_sum 'C27 H25 N5 O8'
_chemical_formula_weight 547.52
_chemical_name_systematic
;
(E)-4-{4-[2-(2,4-Dinitrophenoxy)ethoxy]-3-methoxybenzylideneamino}-1,5-
dimethyl-2-phenyl-1H-pyrazol-3(2H)-one
;
_space_group_IT_number 2
_symmetry_cell_setting triclinic
_symmetry_space_group_name_Hall '-P 1'
_symmetry_space_group_name_H-M 'P -1'
_atom_sites_solution_hydrogens geom
_atom_sites_solution_primary direct
_atom_sites_solution_secondary difmap
_audit_creation_method SHELXL-97
_cell_angle_alpha 63.883(7)
_cell_angle_beta 83.801(7)
_cell_angle_gamma 88.328(7)
_cell_formula_units_Z 2
_cell_length_a 9.032(4)
_cell_length_b 12.288(5)
_cell_length_c 13.054(5)
_cell_measurement_reflns_used 1884
_cell_measurement_temperature 294(2)
_cell_measurement_theta_max 24.02
_cell_measurement_theta_min 2.27
_cell_volume 1293.0(9)
_computing_cell_refinement 'SAINT (Bruker, 1999)'
_computing_data_collection 'SMART (Bruker, 1999)'
_computing_data_reduction SAINT
_computing_molecular_graphics 'SHELXTL (Sheldrick, 1997b)'
_computing_publication_material SHELXTL
_computing_structure_refinement 'SHELXL97 (Sheldrick, 1997a)'
_computing_structure_solution 'SHELXS97 (Sheldrick, 1997a)'
_diffrn_ambient_temperature 294(2)
_diffrn_measured_fraction_theta_full 0.975
_diffrn_measured_fraction_theta_max 0.975
_diffrn_measurement_device_type 'Bruker SMART APEX CCD area-detector'
_diffrn_measurement_method '\f and \w'
_diffrn_radiation_monochromator graphite
_diffrn_radiation_source 'fine-focus sealed tube'
_diffrn_radiation_type MoK\a
_diffrn_radiation_wavelength 0.71073
_diffrn_reflns_av_R_equivalents 0.0248
_diffrn_reflns_av_sigmaI/netI 0.0588
_diffrn_reflns_limit_h_max 11
_diffrn_reflns_limit_h_min -11
_diffrn_reflns_limit_k_max 8
_diffrn_reflns_limit_k_min -15
_diffrn_reflns_limit_l_max 16
_diffrn_reflns_limit_l_min -16
_diffrn_reflns_number 7445
_diffrn_reflns_theta_full 26.56
_diffrn_reflns_theta_max 26.56
_diffrn_reflns_theta_min 1.75
_diffrn_standards_number 0
_exptl_absorpt_coefficient_mu 0.106
_exptl_absorpt_correction_T_max 0.985
_exptl_absorpt_correction_T_min 0.959
_exptl_absorpt_correction_type multi-scan
_exptl_absorpt_process_details '(SADABS; Sheldrick, 1996)'
_exptl_crystal_colour yellow
_exptl_crystal_density_diffrn 1.406
_exptl_crystal_density_method 'not measured'
_exptl_crystal_description block
_exptl_crystal_F_000 572
_exptl_crystal_size_max 0.26
_exptl_crystal_size_mid 0.20
_exptl_crystal_size_min 0.14
_refine_diff_density_max 0.213
_refine_diff_density_min -0.197
_refine_ls_extinction_method none
_refine_ls_goodness_of_fit_ref 0.990
_refine_ls_hydrogen_treatment constr
_refine_ls_matrix_type full
_refine_ls_number_parameters 364
_refine_ls_number_reflns 5269
_refine_ls_number_restraints 6
_refine_ls_restrained_S_all 0.996
_refine_ls_R_factor_all 0.1039
_refine_ls_R_factor_gt 0.0477
_refine_ls_shift/su_max 0.004
_refine_ls_shift/su_mean 0.000
_refine_ls_structure_factor_coef Fsqd
_refine_ls_weighting_details 'calc w=1/[\s^2^(Fo^2^)+(0.0611P)^2^] where P=(Fo^2^+2Fc^2^)/3'
_refine_ls_weighting_scheme calc
_refine_ls_wR_factor_gt 0.1069
_refine_ls_wR_factor_ref 0.1312
_reflns_number_gt 2900
_reflns_number_total 5269
_reflns_threshold_expression I>2\s(I)
_cod_data_source_file is2076.cif
_cod_data_source_block I
_cod_database_code 2210676
_cod_database_fobs_code 2210676

loop_
_symmetry_equiv_pos_as_xyz
'x, y, z'
'-x, -y, -z'

loop_
_atom_site_type_symbol
_atom_site_label
_atom_site_fract_x
_atom_site_fract_y
_atom_site_fract_z
_atom_site_U_iso_or_equiv
_atom_site_adp_type
_atom_site_calc_flag
_atom_site_refinement_flags
_atom_site_occupancy
O O1 0.1966(2) -0.11884(17) 0.60606(15) 0.0730(6) Uani d . 1
O O2 0.0386(2) 0.01617(17) 0.60561(15) 0.0699(5) Uani d . 1
O O3 0.2103(3) 0.43787(19) 0.38763(18) 0.1026(8) Uani d U 1
O O4 0.2569(2) 0.48046(15) 0.21038(15) 0.0638(5) Uani d . 1
O O5 0.49496(16) 0.34614(12) 0.20082(12) 0.0472(4) Uani d . 1
O O6 0.76461(17) 0.49172(13) 0.12811(12) 0.0489(4) Uani d . 1
O O7 0.8650(2) 0.59202(15) 0.24322(13) 0.0652(5) Uani d . 1
O O8 1.32700(18) 1.07466(15) -0.31314(14) 0.0605(5) Uani d . 1
N N1 0.1525(2) -0.0153(2) 0.56690(17) 0.0552(6) Uani d . 1
N N2 0.2503(2) 0.40974(18) 0.31061(19) 0.0514(5) Uani d . 1
N N3 1.2000(2) 0.95340(16) -0.05281(16) 0.0453(5) Uani d . 1
N N4 1.4461(2) 1.19720(16) -0.25385(16) 0.0479(5) Uani d . 1
N N5 1.4664(2) 1.19471(16) -0.14820(16) 0.0462(5) Uani d . 1
C C1 0.4463(2) 0.13228(19) 0.32334(19) 0.0450(6) Uani d . 1
H H1 0.5274 0.1099 0.2870 0.054 Uiso calc R 1
C C2 0.3598(3) 0.0445(2) 0.41343(19) 0.0475(6) Uani d . 1
H H2 0.3815 -0.0369 0.4372 0.057 Uiso calc R 1
C C3 0.2413(3) 0.0774(2) 0.46814(19) 0.0459(6) Uani d . 1
C C4 0.2058(2) 0.1963(2) 0.43438(19) 0.0473(6) Uani d . 1
H H4 0.1259 0.2177 0.4726 0.057 Uiso calc R 1
C C5 0.2905(2) 0.28330(19) 0.34301(18) 0.0413(5) Uani d . 1
C C6 0.4133(2) 0.25454(19) 0.28611(18) 0.0390(5) Uani d . 1
C C7 0.6335(2) 0.31692(19) 0.15436(19) 0.0445(6) Uani d . 1
H H7A 0.6152 0.2648 0.1186 0.053 Uiso calc R 1
H H7B 0.6965 0.2744 0.2151 0.053 Uiso calc R 1
C C8 0.7089(2) 0.43251(19) 0.06731(18) 0.0423(5) Uani d . 1
H H8A 0.7899 0.4154 0.0217 0.051 Uiso calc R 1
H H8B 0.6386 0.4837 0.0164 0.051 Uiso calc R 1
C C9 0.8513(2) 0.59369(18) 0.06529(18) 0.0408(5) Uani d . 1
C C10 0.8834(2) 0.64507(19) -0.05188(19) 0.0444(6) Uani d . 1
H H10 0.8449 0.6104 -0.0942 0.053 Uiso calc R 1
C C11 0.9734(2) 0.74887(19) -0.1073(2) 0.0463(6) Uani d . 1
H H11 0.9939 0.7837 -0.1867 0.056 Uiso calc R 1
C C12 1.0325(2) 0.80076(19) -0.04542(19) 0.0428(6) Uani d . 1
C C13 0.9982(2) 0.7489(2) 0.0733(2) 0.0471(6) Uani d . 1
H H13 1.0373 0.7835 0.1155 0.057 Uiso calc R 1
C C14 0.9076(3) 0.6476(2) 0.12879(19) 0.0445(6) Uani d . 1
C C15 0.9226(3) 0.6404(2) 0.3123(2) 0.0659(8) Uani d . 1
H H15A 1.0294 0.6386 0.3037 0.099 Uiso calc R 1
H H15B 0.8860 0.5925 0.3912 0.099 Uiso calc R 1
H H15C 0.8912 0.7225 0.2884 0.099 Uiso calc R 1
C C16 1.1299(2) 0.9080(2) -0.1056(2) 0.0484(6) Uani d . 1
H H16 1.1415 0.9447 -0.1854 0.058 Uiso calc R 1
C C17 1.2959(2) 1.05284(18) -0.11653(19) 0.0413(5) Uani d . 1
C C18 1.3674(2) 1.11252(19) -0.0679(2) 0.0424(5) Uani d . 1
C C19 1.3479(3) 1.0968(2) 0.0518(2) 0.0550(6) Uani d . 1
H H19A 1.4426 1.0815 0.0821 0.082 Uiso calc R 1
H H19B 1.2810 1.0295 0.0974 0.082 Uiso calc R 1
H H19C 1.3074 1.1691 0.0535 0.082 Uiso calc R 1
C C20 1.3488(2) 1.10364(19) -0.2364(2) 0.0446(6) Uani d . 1
C C21 1.5177(3) 1.3055(2) -0.1483(2) 0.0680(8) Uani d . 1
H H21A 1.4427 1.3658 -0.1737 0.102 Uiso calc R 1
H H21B 1.6078 1.3342 -0.1992 0.102 Uiso calc R 1
H H21C 1.5365 1.2897 -0.0721 0.102 Uiso calc R 1
C C22 1.5591(3) 1.2469(2) -0.3487(2) 0.0486(6) Uani d . 1
C C23 1.7049(3) 1.2150(2) -0.3350(2) 0.0627(7) Uani d . 1
H H23 1.7323 1.1636 -0.2628 0.075 Uiso calc R 1
C C24 1.8104(3) 1.2594(3) -0.4288(3) 0.0781(9) Uani d . 1
H H24 1.9095 1.2380 -0.4200 0.094 Uiso calc R 1
C C25 1.7700(4) 1.3349(3) -0.5348(3) 0.0816(10) Uani d . 1
H H25 1.8415 1.3646 -0.5980 0.098 Uiso calc R 1
C C26 1.6259(4) 1.3663(3) -0.5478(3) 0.0904(11) Uani d . 1
H H26 1.5988 1.4179 -0.6200 0.108 Uiso calc R 1
C C27 1.5185(3) 1.3219(2) -0.4539(2) 0.0734(8) Uani d . 1
H H27 1.4195 1.3433 -0.4629 0.088 Uiso calc R 1

loop_
_atom_site_aniso_label
_atom_site_aniso_U_11
_atom_site_aniso_U_22
_atom_site_aniso_U_33
_atom_site_aniso_U_12
_atom_site_aniso_U_13
_atom_site_aniso_U_23
O1 0.0952(15) 0.0452(11) 0.0564(12) -0.0177(10) -0.0053(10) -0.0016(9)
O2 0.0498(12) 0.0828(13) 0.0529(12) -0.0207(10) 0.0057(9) -0.0091(10)
O3 0.160(2) 0.0827(15) 0.0659(14) 0.0436(15) -0.0041(14) -0.0382(12)
O4 0.0825(14) 0.0445(10) 0.0505(12) -0.0030(9) -0.0065(10) -0.0082(9)
O5 0.0395(9) 0.0410(9) 0.0490(10) -0.0097(7) 0.0074(7) -0.0109(7)
O6 0.0554(10) 0.0465(9) 0.0394(9) -0.0228(8) 0.0064(8) -0.0150(7)
O7 0.0857(13) 0.0692(12) 0.0375(10) -0.0345(10) 0.0052(9) -0.0208(9)
O8 0.0623(12) 0.0700(12) 0.0557(11) -0.0253(9) 0.0051(9) -0.0345(10)
N1 0.0505(14) 0.0582(15) 0.0421(13) -0.0220(11) -0.0065(11) -0.0070(11)
N2 0.0532(13) 0.0481(13) 0.0495(14) 0.0012(10) -0.0034(10) -0.0187(11)
N3 0.0387(11) 0.0400(11) 0.0536(12) -0.0077(9) 0.0039(9) -0.0189(9)
N4 0.0493(12) 0.0499(12) 0.0455(12) -0.0183(9) 0.0039(9) -0.0227(10)
N5 0.0497(12) 0.0432(11) 0.0480(12) -0.0139(9) 0.0006(10) -0.0225(9)
C1 0.0418(13) 0.0411(13) 0.0480(14) -0.0067(10) 0.0007(11) -0.0167(11)
C2 0.0500(15) 0.0395(13) 0.0489(15) -0.0093(11) -0.0087(12) -0.0145(11)
C3 0.0423(14) 0.0457(14) 0.0388(14) -0.0144(11) -0.0062(11) -0.0071(11)
C4 0.0400(14) 0.0523(15) 0.0411(14) -0.0061(11) -0.0003(11) -0.0132(11)
C5 0.0402(13) 0.0377(13) 0.0407(13) -0.0026(10) -0.0047(11) -0.0121(10)
C6 0.0351(12) 0.0395(13) 0.0360(13) -0.0112(10) -0.0007(10) -0.0107(10)
C7 0.0405(13) 0.0429(13) 0.0466(14) -0.0084(10) 0.0042(11) -0.0180(11)
C8 0.0374(13) 0.0432(13) 0.0416(13) -0.0098(10) -0.0001(10) -0.0146(11)
C9 0.0365(13) 0.0367(12) 0.0416(14) -0.0087(10) 0.0001(10) -0.0108(11)
C10 0.0441(14) 0.0449(13) 0.0418(14) -0.0104(11) 0.0013(11) -0.0175(11)
C11 0.0449(14) 0.0433(13) 0.0409(14) -0.0075(11) 0.0053(11) -0.0112(11)
C12 0.0367(13) 0.0385(13) 0.0474(15) -0.0056(10) 0.0010(11) -0.0146(11)
C13 0.0449(14) 0.0468(14) 0.0495(15) -0.0114(11) -0.0001(11) -0.0213(11)
C14 0.0481(14) 0.0467(14) 0.0353(13) -0.0107(11) 0.0031(11) -0.0157(11)
C15 0.083(2) 0.0697(18) 0.0478(16) -0.0087(15) -0.0075(15) -0.0281(14)
C16 0.0416(14) 0.0433(14) 0.0516(15) -0.0065(11) 0.0050(12) -0.0147(12)
C17 0.0376(13) 0.0338(12) 0.0499(15) -0.0035(10) 0.0015(11) -0.0170(11)
C18 0.0385(13) 0.0375(12) 0.0484(14) 0.0007(10) -0.0020(11) -0.0169(11)
C19 0.0617(17) 0.0536(15) 0.0504(16) 0.0021(12) -0.0055(13) -0.0237(12)
C20 0.0402(14) 0.0429(13) 0.0495(15) -0.0086(10) 0.0016(11) -0.0200(12)
C21 0.079(2) 0.0593(17) 0.0728(19) -0.0272(14) 0.0067(15) -0.0373(15)
C22 0.0498(16) 0.0437(14) 0.0480(16) -0.0182(11) 0.0040(12) -0.0173(12)
C23 0.0557(18) 0.0626(17) 0.0582(18) -0.0078(14) 0.0034(14) -0.0175(14)
C24 0.0596(19) 0.089(2) 0.085(2) -0.0206(16) 0.0207(17) -0.043(2)
C25 0.094(3) 0.086(2) 0.065(2) -0.046(2) 0.0301(19) -0.0387(19)
C26 0.107(3) 0.092(2) 0.0495(19) -0.036(2) 0.0010(19) -0.0100(16)
C27 0.0659(19) 0.077(2) 0.0583(19) -0.0131(15) -0.0079(16) -0.0114(16)

loop_
_atom_type_symbol
_atom_type_description
_atom_type_scat_dispersion_real
_atom_type_scat_dispersion_imag
_atom_type_scat_source
C C 0.0033 0.0016 'International Tables Vol C Tables 4.2.6.8 and 6.1.1.4'
H H 0.0000 0.0000 'International Tables Vol C Tables 4.2.6.8 and 6.1.1.4'
N N 0.0061 0.0033 'International Tables Vol C Tables 4.2.6.8 and 6.1.1.4'
O O 0.0106 0.0060 'International Tables Vol C Tables 4.2.6.8 and 6.1.1.4'

loop_
_geom_angle_atom_site_label_1
_geom_angle_atom_site_label_2
_geom_angle_atom_site_label_3
_geom_angle
_geom_angle_publ_flag
C6 O5 C7 117.82(17) ?
C9 O6 C8 117.11(17) ?
C14 O7 C15 117.44(19) ?
O1 N1 O2 123.9(2) ?
O1 N1 C3 118.1(2) ?
O2 N1 C3 118.0(2) ?
O4 N2 O3 123.1(2) ?
O4 N2 C5 119.4(2) ?
O3 N2 C5 117.5(2) ?
C16 N3 C17 119.1(2) n
C20 N4 N5 109.36(17) n
C20 N4 C22 123.64(18) ?
N5 N4 C22 120.76(17) ?
C18 N5 N4 107.47(17) n
C18 N5 C21 126.10(19) ?
N4 N5 C21 117.75(18) ?
C2 C1 C6 120.5(2) ?
C2 C1 H1 119.8 ?
C6 C1 H1 119.8 ?
C3 C2 C1 119.8(2) ?
C3 C2 H2 120.1 ?
C1 C2 H2 120.1 ?
C4 C3 C2 121.4(2) ?
C4 C3 N1 118.6(2) ?
C2 C3 N1 120.0(2) ?
C3 C4 C5 118.6(2) ?
C3 C4 H4 120.7 ?
C5 C4 H4 120.7 ?
C4 C5 C6 122.1(2) ?
C4 C5 N2 116.9(2) ?
C6 C5 N2 120.93(19) ?
O5 C6 C5 118.26(19) ?
O5 C6 C1 124.1(2) ?
C5 C6 C1 117.59(19) ?
O5 C7 C8 108.38(18) ?
O5 C7 H7A 110.0 ?
C8 C7 H7A 110.0 ?
O5 C7 H7B 110.0 ?
C8 C7 H7B 110.0 ?
H7A C7 H7B 108.4 ?
O6 C8 C7 107.43(18) ?
O6 C8 H8A 110.2 ?
C7 C8 H8A 110.2 ?
O6 C8 H8B 110.2 ?
C7 C8 H8B 110.2 ?
H8A C8 H8B 108.5 ?
O6 C9 C10 124.78(19) ?
O6 C9 C14 115.41(19) ?
C10 C9 C14 119.81(19) ?
C9 C10 C11 120.1(2) ?
C9 C10 H10 120.0 ?
C11 C10 H10 120.0 ?
C12 C11 C10 120.6(2) ?
C12 C11 H11 119.7 ?
C10 C11 H11 119.7 ?
C11 C12 C13 119.1(2) ?
C11 C12 C16 119.4(2) ?
C13 C12 C16 121.5(2) ?
C14 C13 C12 120.9(2) ?
C14 C13 H13 119.6 ?
C12 C13 H13 119.6 ?
O7 C14 C13 125.4(2) ?
O7 C14 C9 115.02(19) ?
C13 C14 C9 119.6(2) ?
O7 C15 H15A 109.5 ?
O7 C15 H15B 109.5 ?
H15A C15 H15B 109.5 ?
O7 C15 H15C 109.5 ?
H15A C15 H15C 109.5 ?
H15B C15 H15C 109.5 ?
N3 C16 C12 122.6(2) n
N3 C16 H16 118.7 ?
C12 C16 H16 118.7 ?
C18 C17 N3 123.0(2) n
C18 C17 C20 108.11(19) ?
N3 C17 C20 128.6(2) n
N5 C18 C17 109.5(2) ?
N5 C18 C19 121.51(19) ?
C17 C18 C19 128.9(2) ?
C18 C19 H19A 109.5 ?
C18 C19 H19B 109.5 ?
H19A C19 H19B 109.5 ?
C18 C19 H19C 109.5 ?
H19A C19 H19C 109.5 ?
H19B C19 H19C 109.5 ?
O8 C20 N4 122.8(2) ?
O8 C20 C17 132.3(2) ?
N4 C20 C17 104.86(19) ?
N5 C21 H21A 109.5 ?
N5 C21 H21B 109.5 ?
H21A C21 H21B 109.5 ?
N5 C21 H21C 109.5 ?
H21A C21 H21C 109.5 ?
H21B C21 H21C 109.5 ?
C27 C22 C23 120.5(2) ?
C27 C22 N4 118.8(2) ?
C23 C22 N4 120.6(2) ?
C22 C23 C24 119.5(3) ?
C22 C23 H23 120.2 ?
C24 C23 H23 120.2 ?
C25 C24 C23 120.2(3) ?
C25 C24 H24 119.9 ?
C23 C24 H24 119.9 ?
C26 C25 C24 120.1(3) ?
C26 C25 H25 120.0 ?
C24 C25 H25 120.0 ?
C25 C26 C27 120.3(3) ?
C25 C26 H26 119.9 ?
C27 C26 H26 119.9 ?
C22 C27 C26 119.5(3) ?
C22 C27 H27 120.2 ?
C26 C27 H27 120.2 ?

loop_
_geom_bond_atom_site_label_1
_geom_bond_atom_site_label_2
_geom_bond_distance
_geom_bond_publ_flag
O1 N1 1.217(3) ?
O2 N1 1.225(3) ?
O3 N2 1.217(2) ?
O4 N2 1.207(2) ?
O5 C6 1.349(2) ?
O5 C7 1.437(3) ?
O6 C9 1.367(2) ?
O6 C8 1.424(2) ?
O7 C14 1.356(3) ?
O7 C15 1.424(3) ?
O8 C20 1.237(3) ?
N1 C3 1.463(3) ?
N2 C5 1.465(3) ?
N3 C16 1.281(3) n
N3 C17 1.396(3) n
N4 C20 1.390(3) ?
N4 N5 1.398(2) n
N4 C22 1.431(3) ?
N5 C18 1.355(3) ?
N5 C21 1.450(3) ?
C1 C2 1.375(3) ?
C1 C6 1.395(3) ?
C1 H1 0.9300 ?
C2 C3 1.372(3) ?
C2 H2 0.9300 ?
C3 C4 1.366(3) ?
C4 C5 1.371(3) ?
C4 H4 0.9300 ?
C5 C6 1.391(3) ?
C7 C8 1.497(3) ?
C7 H7A 0.9700 ?
C7 H7B 0.9700 ?
C8 H8A 0.9700 ?
C8 H8B 0.9700 ?
C9 C10 1.374(3) ?
C9 C14 1.407(3) ?
C10 C11 1.390(3) ?
C10 H10 0.9300 ?
C11 C12 1.382(3) ?
C11 H11 0.9300 ?
C12 C13 1.394(3) ?
C12 C16 1.461(3) ?
C13 C14 1.372(3) ?
C13 H13 0.9300 ?
C15 H15A 0.9600 ?
C15 H15B 0.9600 ?
C15 H15C 0.9600 ?
C16 H16 0.9300 ?
C17 C18 1.373(3) ?
C17 C20 1.436(3) ?
C18 C19 1.478(3) ?
C19 H19A 0.9600 ?
C19 H19B 0.9600 ?
C19 H19C 0.9600 ?
C21 H21A 0.9600 ?
C21 H21B 0.9600 ?
C21 H21C 0.9600 ?
C22 C27 1.357(3) ?
C22 C23 1.371(3) ?
C23 C24 1.377(4) ?
C23 H23 0.9300 ?
C24 C25 1.367(4) ?
C24 H24 0.9300 ?
C25 C26 1.353(4) ?
C25 H25 0.9300 ?
C26 C27 1.389(4) ?
C26 H26 0.9300 ?
C27 H27 0.9300 ?

loop_
_geom_hbond_atom_site_label_D
_geom_hbond_atom_site_label_H
_geom_hbond_atom_site_label_A
_geom_hbond_site_symmetry_A
_geom_hbond_distance_DH
_geom_hbond_distance_HA
_geom_hbond_distance_DA
_geom_hbond_angle_DHA
_geom_hbond_publ_flag
C1 H1 O8 2_765 0.93 2.50 3.258(3) 139 yes
C21 H21B O4 2_775 0.96 2.56 3.131(3) 119 yes

loop_
_geom_torsion_atom_site_label_1
_geom_torsion_atom_site_label_2
_geom_torsion_atom_site_label_3
_geom_torsion_atom_site_label_4
_geom_torsion
C20 N4 N5 C18 -8.5(2)
C22 N4 N5 C18 -161.70(19)
C20 N4 N5 C21 -158.2(2)
C22 N4 N5 C21 48.6(3)
C6 C1 C2 C3 -0.9(3)
C1 C2 C3 C4 0.6(3)
C1 C2 C3 N1 -177.58(19)
O1 N1 C3 C4 -170.2(2)
O2 N1 C3 C4 9.4(3)
O1 N1 C3 C2 8.1(3)
O2 N1 C3 C2 -172.3(2)
C2 C3 C4 C5 0.7(3)
N1 C3 C4 C5 178.94(19)
C3 C4 C5 C6 -1.8(3)
C3 C4 C5 N2 -179.09(19)
O4 N2 C5 C4 -141.2(2)
O3 N2 C5 C4 38.3(3)
O4 N2 C5 C6 41.5(3)
O3 N2 C5 C6 -139.0(2)
C7 O5 C6 C5 170.78(18)
C7 O5 C6 C1 -7.4(3)
C4 C5 C6 O5 -176.68(19)
N2 C5 C6 O5 0.5(3)
C4 C5 C6 C1 1.6(3)
N2 C5 C6 C1 178.74(19)
C2 C1 C6 O5 177.96(19)
C2 C1 C6 C5 -0.2(3)
C6 O5 C7 C8 -176.24(17)
C9 O6 C8 C7 173.46(18)
O5 C7 C8 O6 73.4(2)
C8 O6 C9 C10 2.5(3)
C8 O6 C9 C14 -178.29(19)
O6 C9 C10 C11 -179.8(2)
C14 C9 C10 C11 1.1(3)
C9 C10 C11 C12 0.6(3)
C10 C11 C12 C13 -1.3(3)
C10 C11 C12 C16 178.4(2)
C11 C12 C13 C14 0.2(3)
C16 C12 C13 C14 -179.4(2)
C15 O7 C14 C13 -2.1(4)
C15 O7 C14 C9 178.0(2)
C12 C13 C14 O7 -178.4(2)
C12 C13 C14 C9 1.5(4)
O6 C9 C14 O7 -1.4(3)
C10 C9 C14 O7 177.8(2)
O6 C9 C14 C13 178.7(2)
C10 C9 C14 C13 -2.1(3)
C17 N3 C16 C12 177.2(2)
C11 C12 C16 N3 -172.9(2)
C13 C12 C16 N3 6.7(3)
C16 N3 C17 C18 175.3(2)
C16 N3 C17 C20 -11.0(3)
N4 N5 C18 C17 6.6(2)
C21 N5 C18 C17 153.1(2)
N4 N5 C18 C19 -173.3(2)
C21 N5 C18 C19 -26.8(3)
N3 C17 C18 N5 172.45(19)
C20 C17 C18 N5 -2.3(3)
N3 C17 C18 C19 -7.6(4)
C20 C17 C18 C19 177.6(2)
N5 N4 C20 O8 -169.9(2)
C22 N4 C20 O8 -17.6(4)
N5 N4 C20 C17 6.9(2)
C22 N4 C20 C17 159.1(2)
C18 C17 C20 O8 173.5(3)
N3 C17 C20 O8 -0.9(4)
C18 C17 C20 N4 -2.9(2)
N3 C17 C20 N4 -177.3(2)
C20 N4 C22 C27 75.2(3)
N5 N4 C22 C27 -135.5(2)
C20 N4 C22 C23 -101.7(3)
N5 N4 C22 C23 47.5(3)
C27 C22 C23 C24 0.0(4)
N4 C22 C23 C24 176.8(2)
C22 C23 C24 C25 0.0(4)
C23 C24 C25 C26 0.1(5)
C24 C25 C26 C27 -0.2(5)
C23 C22 C27 C26 -0.1(4)
N4 C22 C27 C26 -177.0(2)
C25 C26 C27 C22 0.2(5)
